data_2209762
loop_
_publ_author_name
'Wang, Hai-Bo'
'Liu, Zhi-Qian'
'Yan, Xiao-Chen'

_publ_section_title
1-{[3-(4-Bromophenyl)-1,2,4-oxadiazol-5-yl]methyl}-4-[(2,6-dimethylphenyl)aminocarbonylmethyl]piperazine
_journal_coeditor_code BT2130
_journal_issue 8
_journal_name_full 'Acta Crystallographica Section E'
_journal_page_first o3465
_journal_page_last o3466
_journal_paper_doi 10.1107/S1600536806027966
_journal_volume 62
_journal_year 2006
_chemical_formula_iupac 'C23 H26 Br N5 O2'
_chemical_formula_moiety 'C23 H26 Br N5 O2'
_chemical_formula_sum 'C23 H26 Br N5 O2'
_chemical_formula_weight 484.40
_chemical_name_systematic
;
1-{[3-(4-Bromophenyl)-1,2,4-oxadiazol-5-yl]methyl}-4-[(2,6-
dimethylphenyl)aminocarbonylmethyl]piperazine
;
_space_group_IT_number 14
_symmetry_cell_setting monoclinic
_symmetry_space_group_name_Hall '-P 2ybc'
_symmetry_space_group_name_H-M 'P 1 21/c 1'
_atom_sites_solution_hydrogens geom
_atom_sites_solution_primary direct
_atom_sites_solution_secondary difmap
_audit_creation_method SHELXL97
_cell_angle_alpha 90.00
_cell_angle_beta 94.71(3)
_cell_angle_gamma 90.00
_cell_formula_units_Z 4
_cell_length_a 7.2000(14)
_cell_length_b 9.5300(19)
_cell_length_c 33.089(7)
_cell_measurement_reflns_used 25
_cell_measurement_temperature 293(2)
_cell_measurement_theta_max 12
_cell_measurement_theta_min 9
_cell_volume 2262.8(8)
_computing_cell_refinement 'CAD-4 Software'
_computing_data_collection 'CAD-4 Software (Enraf--Nonius, 1989)'
_computing_data_reduction 'XCAD4 (Harms & Wocadlo, 1995)'
_computing_molecular_graphics 'SHELXTL (Siemens, 1996)'
_computing_publication_material SHELXL97
_computing_structure_refinement 'SHELXL97 (Sheldrick, 1997)'
_computing_structure_solution 'SHELXS97 (Sheldrick, 1997)'
_diffrn_ambient_temperature 293(2)
_diffrn_measured_fraction_theta_full 0.997
_diffrn_measured_fraction_theta_max 0.997
_diffrn_measurement_device_type 'Enraf--Nonius CAD-4'
_diffrn_measurement_method \w/2\q
_diffrn_radiation_monochromator graphite
_diffrn_radiation_source 'fine-focus sealed tube'
_diffrn_radiation_type MoK\a
_diffrn_radiation_wavelength 0.71073
_diffrn_reflns_av_R_equivalents 0.1053
_diffrn_reflns_av_sigmaI/netI 0.1046
_diffrn_reflns_limit_h_max 8
_diffrn_reflns_limit_h_min 0
_diffrn_reflns_limit_k_max 11
_diffrn_reflns_limit_k_min 0
_diffrn_reflns_limit_l_max 39
_diffrn_reflns_limit_l_min -39
_diffrn_reflns_number 4309
_diffrn_reflns_theta_full 24.97
_diffrn_reflns_theta_max 24.97
_diffrn_reflns_theta_min 1.23
_diffrn_standards_decay_% 3
_diffrn_standards_interval_count 200
_diffrn_standards_number 3
_exptl_absorpt_coefficient_mu 1.846
_exptl_absorpt_correction_T_max 0.8369
_exptl_absorpt_correction_T_min 0.6074
_exptl_absorpt_correction_type psi-scan
_exptl_absorpt_process_details '(North <i>et al.</i>,  1968)'
_exptl_crystal_colour colourless
_exptl_crystal_density_diffrn 1.422
_exptl_crystal_density_method 'not measured'
_exptl_crystal_description block
_exptl_crystal_F_000 1000
_exptl_crystal_size_max 0.30
_exptl_crystal_size_mid 0.30
_exptl_crystal_size_min 0.10
_refine_diff_density_max 1.242
_refine_diff_density_min -0.449
_refine_ls_extinction_coef 0.015(2)
_refine_ls_extinction_expression Fc^*^=kFc[1+0.001xFc^2^\l^3^/sin(2\q)]^-1/4^
_refine_ls_extinction_method 'SHELXL97 (Sheldrick, 1997)'
_refine_ls_goodness_of_fit_ref 0.968
_refine_ls_hydrogen_treatment constr
_refine_ls_matrix_type full
_refine_ls_number_parameters 281
_refine_ls_number_reflns 3966
_refine_ls_number_restraints 0
_refine_ls_restrained_S_all 0.968
_refine_ls_R_factor_all 0.1687
_refine_ls_R_factor_gt 0.0900
_refine_ls_shift/su_max 0.001
_refine_ls_shift/su_mean 0.000
_refine_ls_structure_factor_coef Fsqd
_refine_ls_weighting_details 'calc w = 1/[\s^2^(Fo^2^)+(0.1P)^2^+21P] where P=(Fo^2^+2Fc^2^)/3'
_refine_ls_weighting_scheme calc
_refine_ls_wR_factor_gt 0.2190
_refine_ls_wR_factor_ref 0.2642
_reflns_number_gt 2155
_reflns_number_total 3966
_reflns_threshold_expression I>2\s(I)
_cod_data_source_file bt2130.cif
_cod_data_source_block I
_cod_depositor_comments
;
The following automatic conversions were performed:
'_symmetry_cell_setting' value 'Monoclinic' changed to 'monoclinic'
according to '/home/saulius/struct/CIF-dictionaries/cif_core.dic'
dictionary named 'cif_core.dic' version 2.4.1 from 2010-06-29.

Automatic conversion script
Id: cif_fix_enum 1527 2010-12-29 10:47:43Z saulius 

The following automatic conversions were performed:

'_symmetry_cell_setting' value 'Monoclinic' changed to 'monoclinic'
according to /home/saulius/struct/CIF-dictionaries/cif_core.dic
dictionary named 'cif_core.dic' version 2.4.1 from 2010-06-29.

Automatic conversion script
Id: cif_fix_values 1715 2011-07-08 13:25:40Z adriana 
;
_cod_original_sg_symbol_H-M 'P 21/c'
_cod_database_code 2209762
_cod_database_fobs_code 2209762

loop_
_symmetry_equiv_pos_as_xyz
'x, y, z'
'-x, y+1/2, -z+1/2'
'-x, -y, -z'
'x, -y-1/2, z-1/2'

loop_
_atom_site_type_symbol
_atom_site_label
_atom_site_fract_x
_atom_site_fract_y
_atom_site_fract_z
_atom_site_U_iso_or_equiv
_atom_site_adp_type
_atom_site_calc_flag
_atom_site_refinement_flags
_atom_site_occupancy
Br Br 1.77399(16) 0.53905(13) 1.09057(4) 0.0669(5) Uani d . 1
O O1 0.4116(9) 0.1661(6) 0.74863(19) 0.0482(17) Uani d . 1
O O2 1.0666(10) 0.0275(7) 0.9535(2) 0.063(2) Uani d . 1
N N1 0.3852(9) 0.3933(7) 0.7287(2) 0.0349(17) Uani d . 1
H H1A 0.4368 0.4747 0.7299 0.042 Uiso calc R 1
N N2 0.6667(9) 0.2423(7) 0.8134(2) 0.0341(16) Uani d . 1
N N3 0.7290(10) 0.1973(7) 0.8990(2) 0.0389(17) Uani d . 1
N N4 1.0000(11) 0.2304(8) 0.9803(2) 0.0458(19) Uani d . 1
N N5 1.2300(12) 0.0740(9) 0.9760(3) 0.058(2) Uani d . 1
C C1 -0.1165(17) 0.3519(15) 0.6556(4) 0.078(4) Uani d . 1
H H1B -0.2265 0.3456 0.6389 0.094 Uiso calc R 1
C C2 -0.1098(13) 0.4316(13) 0.6908(4) 0.064(3) Uani d . 1
H H2A -0.2165 0.4773 0.6979 0.077 Uiso calc R 1
C C3 0.0549(13) 0.4436(9) 0.7155(3) 0.047(2) Uani d . 1
C C4 0.2137(12) 0.3762(9) 0.7032(3) 0.041(2) Uani d . 1
C C5 0.2095(13) 0.2957(10) 0.6690(3) 0.049(3) Uani d . 1
C C6 0.0398(16) 0.2829(12) 0.6456(4) 0.066(3) Uani d . 1
H H6A 0.0330 0.2261 0.6227 0.079 Uiso calc R 1
C C7 0.3779(14) 0.2262(11) 0.6550(3) 0.056(3) Uani d . 1
H H7A 0.4828 0.2437 0.6742 0.084 Uiso calc R 1
H H7B 0.4029 0.2632 0.6290 0.084 Uiso calc R 1
H H7C 0.3567 0.1270 0.6528 0.084 Uiso calc R 1
C C8 0.0656(14) 0.5280(11) 0.7543(3) 0.062(3) Uani d . 1
H H8A 0.1904 0.5248 0.7669 0.093 Uiso calc R 1
H H8B -0.0186 0.4892 0.7723 0.093 Uiso calc R 1
H H8C 0.0317 0.6236 0.7482 0.093 Uiso calc R 1
C C9 0.4682(12) 0.2891(9) 0.7506(3) 0.037(2) Uani d . 1
C C10 0.6375(12) 0.3326(9) 0.7779(3) 0.040(2) Uani d . 1
H H10A 0.7470 0.3290 0.7627 0.049 Uiso calc R 1
H H10B 0.6219 0.4287 0.7867 0.049 Uiso calc R 1
C C11 0.5177(13) 0.2600(10) 0.8403(3) 0.048(2) Uani d . 1
H H11A 0.3988 0.2380 0.8258 0.058 Uiso calc R 1
H H11B 0.5139 0.3570 0.8492 0.058 Uiso calc R 1
C C12 0.5481(13) 0.1656(10) 0.8768(3) 0.045(2) Uani d . 1
H H12A 0.4487 0.1794 0.8945 0.054 Uiso calc R 1
H H12B 0.5457 0.0683 0.8682 0.054 Uiso calc R 1
C C13 0.8765(12) 0.1768(9) 0.8722(2) 0.038(2) Uani d . 1
H H13A 0.8778 0.0796 0.8635 0.045 Uiso calc R 1
H H13B 0.9961 0.1975 0.8866 0.045 Uiso calc R 1
C C14 0.8468(13) 0.2726(9) 0.8349(3) 0.043(2) Uani d . 1
H H14A 0.8513 0.3700 0.8434 0.051 Uiso calc R 1
H H14B 0.9452 0.2572 0.8171 0.051 Uiso calc R 1
C C15 0.7549(14) 0.1052(10) 0.9338(3) 0.050(2) Uani d . 1
H H15A 0.7483 0.0084 0.9248 0.059 Uiso calc R 1
H H15B 0.6553 0.1206 0.9514 0.059 Uiso calc R 1
C C16 0.9389(14) 0.1303(10) 0.9573(3) 0.045(2) Uani d . 1
C C17 1.1831(13) 0.1950(9) 0.9910(3) 0.044(2) Uani d . 1
C C18 1.3174(14) 0.2760(9) 1.0174(3) 0.045(2) Uani d . 1
C C19 1.2762(14) 0.4097(10) 1.0297(3) 0.047(2) Uani d . 1
H H19A 1.1586 0.4473 1.0230 0.056 Uiso calc R 1
C C20 1.4108(14) 0.4885(10) 1.0524(3) 0.051(3) Uani d . 1
H H20A 1.3829 0.5784 1.0610 0.062 Uiso calc R 1
C C21 1.5840(13) 0.4329(10) 1.0618(3) 0.048(2) Uani d . 1
C C22 1.6288(14) 0.2997(10) 1.0489(3) 0.054(3) Uani d . 1
H H22A 1.7478 0.2632 1.0548 0.064 Uiso calc R 1
C C23 1.4934(14) 0.2224(9) 1.0271(3) 0.049(2) Uani d . 1
H H23A 1.5212 0.1322 1.0187 0.058 Uiso calc R 1

loop_
_atom_site_aniso_label
_atom_site_aniso_U_11
_atom_site_aniso_U_22
_atom_site_aniso_U_33
_atom_site_aniso_U_12
_atom_site_aniso_U_13
_atom_site_aniso_U_23
Br 0.0612(7) 0.0596(8) 0.0786(9) -0.0045(6) -0.0014(5) -0.0104(6)
O1 0.059(4) 0.026(3) 0.056(4) -0.007(3) -0.010(3) 0.002(3)
O2 0.079(5) 0.048(4) 0.060(4) 0.016(4) -0.010(4) -0.014(4)
N1 0.026(3) 0.026(4) 0.051(5) -0.002(3) -0.005(3) 0.007(3)
N2 0.035(4) 0.031(4) 0.037(4) 0.003(3) 0.000(3) 0.005(3)
N3 0.051(4) 0.036(4) 0.029(4) -0.003(3) 0.003(3) 0.000(3)
N4 0.048(5) 0.041(4) 0.047(5) 0.007(4) -0.005(4) -0.005(4)
N5 0.069(6) 0.052(5) 0.051(5) 0.011(4) -0.007(4) -0.010(4)
C1 0.056(8) 0.100(10) 0.073(9) -0.025(7) -0.024(6) 0.020(8)
C2 0.024(5) 0.096(9) 0.074(8) -0.002(5) 0.010(5) 0.029(7)
C3 0.047(5) 0.038(5) 0.057(6) -0.005(4) 0.012(5) 0.015(5)
C4 0.043(5) 0.027(4) 0.051(6) 0.000(4) 0.002(4) 0.006(4)
C5 0.041(5) 0.037(5) 0.069(7) -0.016(4) 0.005(5) 0.012(5)
C6 0.058(7) 0.059(7) 0.077(8) -0.022(6) -0.013(6) 0.006(6)
C7 0.075(7) 0.056(6) 0.038(5) 0.000(6) 0.012(5) -0.004(5)
C8 0.049(6) 0.051(6) 0.089(8) 0.001(5) 0.022(6) 0.000(6)
C9 0.047(6) 0.031(5) 0.033(5) 0.004(4) 0.007(4) -0.003(4)
C10 0.043(5) 0.033(5) 0.044(5) -0.005(4) -0.001(4) 0.009(4)
C11 0.049(6) 0.044(6) 0.051(6) -0.002(5) 0.000(5) 0.002(5)
C12 0.051(6) 0.048(6) 0.037(5) -0.006(5) 0.002(4) 0.004(4)
C13 0.037(5) 0.039(5) 0.037(5) 0.008(4) 0.006(4) -0.003(4)
C14 0.047(5) 0.034(5) 0.046(5) -0.006(4) -0.002(4) 0.002(4)
C15 0.067(7) 0.043(5) 0.038(5) -0.005(5) 0.002(5) 0.007(4)
C16 0.057(6) 0.044(6) 0.037(5) 0.006(5) 0.021(5) 0.009(4)
C17 0.060(6) 0.034(5) 0.037(5) 0.010(4) -0.001(4) 0.003(4)
C18 0.062(6) 0.034(5) 0.039(5) 0.015(5) 0.007(5) 0.001(4)
C19 0.050(6) 0.047(6) 0.044(5) 0.011(5) 0.005(5) -0.001(4)
C20 0.062(6) 0.046(6) 0.047(6) 0.016(5) 0.011(5) -0.009(5)
C21 0.056(6) 0.046(6) 0.046(6) 0.002(5) 0.024(5) 0.001(4)
C22 0.053(6) 0.044(6) 0.065(7) 0.008(5) 0.005(5) -0.001(5)
C23 0.063(6) 0.029(5) 0.054(6) 0.017(5) 0.008(5) -0.006(4)

loop_
_atom_type_symbol
_atom_type_description
_atom_type_scat_dispersion_real
_atom_type_scat_dispersion_imag
_atom_type_scat_source
C C 0.0033 0.0016 'International Tables Vol C Tables 4.2.6.8 and 6.1.1.4'
H H 0.0000 0.0000 'International Tables Vol C Tables 4.2.6.8 and 6.1.1.4'
N N 0.0061 0.0033 'International Tables Vol C Tables 4.2.6.8 and 6.1.1.4'
O O 0.0106 0.0060 'International Tables Vol C Tables 4.2.6.8 and 6.1.1.4'
Br Br -0.2901 2.4595 'International Tables Vol C Tables 4.2.6.8 and 6.1.1.4'

loop_
_geom_angle_atom_site_label_1
_geom_angle_atom_site_label_2
_geom_angle_atom_site_label_3
_geom_angle
_geom_angle_publ_flag
C16 O2 N5 105.5(7) yes
C9 N1 C4 123.6(7) yes
C9 N1 H1A 118.2 ?
C4 N1 H1A 118.2 ?
C14 N2 C10 109.9(6) yes
C14 N2 C11 110.4(7) yes
C10 N2 C11 111.1(7) yes
C15 N3 C13 110.6(7) yes
C15 N3 C12 108.9(7) yes
C13 N3 C12 109.1(7) yes
C16 N4 C17 104.3(8) yes
C17 N5 O2 104.3(8) yes
C6 C1 C2 119.6(10) ?
C6 C1 H1B 120.2 ?
C2 C1 H1B 120.2 ?
C1 C2 C3 120.6(10) ?
C1 C2 H2A 119.7 ?
C3 C2 H2A 119.7 ?
C2 C3 C4 118.0(10) ?
C2 C3 C8 121.7(9) ?
C4 C3 C8 120.3(9) ?
C5 C4 C3 122.4(9) ?
C5 C4 N1 120.4(8) yes
C3 C4 N1 117.2(8) yes
C4 C5 C6 117.9(10) ?
C4 C5 C7 123.0(9) ?
C6 C5 C7 119.0(10) ?
C1 C6 C5 121.5(12) ?
C1 C6 H6A 119.2 ?
C5 C6 H6A 119.2 ?
C5 C7 H7A 109.5 ?
C5 C7 H7B 109.5 ?
H7A C7 H7B 109.5 ?
C5 C7 H7C 109.5 ?
H7A C7 H7C 109.5 ?
H7B C7 H7C 109.5 ?
C3 C8 H8A 109.5 ?
C3 C8 H8B 109.5 ?
H8A C8 H8B 109.5 ?
C3 C8 H8C 109.5 ?
H8A C8 H8C 109.5 ?
H8B C8 H8C 109.5 ?
O1 C9 N1 122.8(8) yes
O1 C9 C10 122.3(8) yes
N1 C9 C10 114.9(7) yes
N2 C10 C9 112.0(7) yes
N2 C10 H10A 109.2 ?
C9 C10 H10A 109.2 ?
N2 C10 H10B 109.2 ?
C9 C10 H10B 109.2 ?
H10A C10 H10B 107.9 ?
N2 C11 C12 110.7(8) ?
N2 C11 H11A 109.5 ?
C12 C11 H11A 109.5 ?
N2 C11 H11B 109.5 ?
C12 C11 H11B 109.5 ?
H11A C11 H11B 108.1 ?
N3 C12 C11 110.0(7) ?
N3 C12 H12A 109.7 ?
C11 C12 H12A 109.7 ?
N3 C12 H12B 109.7 ?
C11 C12 H12B 109.7 ?
H12A C12 H12B 108.2 ?
N3 C13 C14 110.5(7) yes
N3 C13 H13A 109.5 ?
C14 C13 H13A 109.5 ?
N3 C13 H13B 109.5 ?
C14 C13 H13B 109.5 ?
H13A C13 H13B 108.1 ?
N2 C14 C13 109.6(7) ?
N2 C14 H14A 109.8 ?
C13 C14 H14A 109.8 ?
N2 C14 H14B 109.8 ?
C13 C14 H14B 109.8 ?
H14A C14 H14B 108.2 ?
N3 C15 C16 111.5(8) yes
N3 C15 H15A 109.3 ?
C16 C15 H15A 109.3 ?
N3 C15 H15B 109.3 ?
C16 C15 H15B 109.3 ?
H15A C15 H15B 108.0 ?
N4 C16 O2 113.1(9) yes
N4 C16 C15 132.5(9) yes
O2 C16 C15 114.5(9) yes
N5 C17 N4 112.8(9) yes
N5 C17 C18 120.7(9) yes
N4 C17 C18 126.4(8) yes
C19 C18 C23 119.3(9) ?
C19 C18 C17 121.1(9) ?
C23 C18 C17 119.4(8) ?
C18 C19 C20 120.0(9) ?
C18 C19 H19A 120.0 ?
C20 C19 H19A 120.0 ?
C21 C20 C19 119.6(9) ?
C21 C20 H20A 120.2 ?
C19 C20 H20A 120.2 ?
C20 C21 C22 121.0(10) ?
C20 C21 Br 121.0(7) yes
C22 C21 Br 117.9(8) yes
C23 C22 C21 118.6(9) ?
C23 C22 H22A 120.7 ?
C21 C22 H22A 120.7 ?
C22 C23 C18 121.4(9) ?
C22 C23 H23A 119.3 ?
C18 C23 H23A 119.3 ?

loop_
_geom_bond_atom_site_label_1
_geom_bond_atom_site_label_2
_geom_bond_distance
_geom_bond_publ_flag
Br C21 1.894(10) yes
O1 C9 1.240(10) yes
O2 C16 1.356(11) yes
O2 N5 1.411(11) yes
N1 C9 1.341(10) yes
N1 C4 1.447(11) yes
N1 H1A 0.8600 ?
N2 C14 1.456(11) yes
N2 C10 1.457(10) yes
N2 C11 1.460(11) yes
N3 C15 1.448(11) yes
N3 C13 1.453(11) yes
N3 C12 1.473(11) yes
N4 C16 1.275(12) yes
N4 C17 1.379(11) yes
N5 C17 1.310(12) yes
C1 C6 1.367(17) ?
C1 C2 1.387(17) ?
C1 H1B 0.9300 ?
C2 C3 1.389(14) ?
C2 H2A 0.9300 ?
C3 C4 1.400(13) ?
C3 C8 1.510(14) ?
C4 C5 1.364(13) ?
C5 C6 1.397(13) ?
C5 C7 1.489(14) ?
C6 H6A 0.9300 ?
C7 H7A 0.9600 ?
C7 H7B 0.9600 ?
C7 H7C 0.9600 ?
C8 H8A 0.9600 ?
C8 H8B 0.9600 ?
C8 H8C 0.9600 ?
C9 C10 1.514(12) ?
C10 H10A 0.9700 ?
C10 H10B 0.9700 ?
C11 C12 1.507(12) ?
C11 H11A 0.9700 ?
C11 H11B 0.9700 ?
C12 H12A 0.9700 ?
C12 H12B 0.9700 ?
C13 C14 1.534(12) ?
C13 H13A 0.9700 ?
C13 H13B 0.9700 ?
C14 H14A 0.9700 ?
C14 H14B 0.9700 ?
C15 C16 1.499(13) ?
C15 H15A 0.9700 ?
C15 H15B 0.9700 ?
C17 C18 1.468(13) ?
C18 C19 1.377(13) ?
C18 C23 1.380(13) ?
C19 C20 1.395(14) ?
C19 H19A 0.9300 ?
C20 C21 1.367(13) ?
C20 H20A 0.9300 ?
C21 C22 1.387(13) ?
C22 C23 1.377(13) ?
C22 H22A 0.9300 ?
C23 H23A 0.9300 ?

loop_
_geom_hbond_atom_site_label_D
_geom_hbond_atom_site_label_H
_geom_hbond_atom_site_label_A
_geom_hbond_site_symmetry_A
_geom_hbond_distance_DH
_geom_hbond_distance_HA
_geom_hbond_distance_DA
_geom_hbond_angle_DHA
N1 H1A O1 2_656 0.86 2.21 3.047(9) 163
C7 H7A N1 . 0.96 2.45 2.909(12) 109.3
C8 H8A N1 . 0.96 2.33 2.825(12) 111.4
C10 H10B O1 2_656 0.97 2.55 3.309(10) 135
C23 H23A N5 . 0.93 2.49 2.816(13) 101

loop_
_geom_torsion_atom_site_label_1
_geom_torsion_atom_site_label_2
_geom_torsion_atom_site_label_3
_geom_torsion_atom_site_label_4
_geom_torsion
C16 O2 N5 C17 1.0(10)
C6 C1 C2 C3 1.1(17)
C1 C2 C3 C4 1.6(15)
C1 C2 C3 C8 -179.2(10)
C2 C3 C4 C5 -2.7(13)
C8 C3 C4 C5 178.1(9)
C2 C3 C4 N1 178.3(8)
C8 C3 C4 N1 -1.0(12)
C9 N1 C4 C5 -67.9(11)
C9 N1 C4 C3 111.2(9)
C3 C4 C5 C6 0.9(14)
N1 C4 C5 C6 179.9(8)
C3 C4 C5 C7 178.4(9)
N1 C4 C5 C7 -2.5(13)
C2 C1 C6 C5 -3.0(18)
C4 C5 C6 C1 2.0(15)
C7 C5 C6 C1 -175.6(10)
C4 N1 C9 O1 5.3(13)
C4 N1 C9 C10 -175.1(7)
C14 N2 C10 C9 170.3(7)
C11 N2 C10 C9 -67.2(9)
O1 C9 C10 N2 -28.2(12)
N1 C9 C10 N2 152.2(7)
C14 N2 C11 C12 -58.2(9)
C10 N2 C11 C12 179.6(7)
C15 N3 C12 C11 -179.9(8)
C13 N3 C12 C11 -59.1(9)
N2 C11 C12 N3 58.7(10)
C15 N3 C13 C14 179.0(7)
C12 N3 C13 C14 59.2(9)
C10 N2 C14 C13 -179.8(7)
C11 N2 C14 C13 57.3(9)
N3 C13 C14 N2 -58.7(9)
C13 N3 C15 C16 58.9(10)
C12 N3 C15 C16 178.8(8)
C17 N4 C16 O2 2.8(10)
C17 N4 C16 C15 -177.0(9)
N5 O2 C16 N4 -2.5(10)
N5 O2 C16 C15 177.3(7)
N3 C15 C16 N4 72.1(13)
N3 C15 C16 O2 -107.7(9)
O2 N5 C17 N4 0.7(10)
O2 N5 C17 C18 178.7(8)
C16 N4 C17 N5 -2.1(11)
C16 N4 C17 C18 180.0(9)
N5 C17 C18 C19 173.0(9)
N4 C17 C18 C19 -9.2(15)
N5 C17 C18 C23 -1.3(14)
N4 C17 C18 C23 176.4(9)
C23 C18 C19 C20 -1.0(14)
C17 C18 C19 C20 -175.4(9)
C18 C19 C20 C21 0.7(15)
C19 C20 C21 C22 0.6(15)
C19 C20 C21 Br 177.4(7)
C20 C21 C22 C23 -1.6(15)
Br C21 C22 C23 -178.5(7)
C21 C22 C23 C18 1.3(15)
C19 C18 C23 C22 0.0(15)
C17 C18 C23 C22 174.5(9)

loop_
_cod_related_entry_id
_cod_related_entry_database
_cod_related_entry_code
1 ChemSpider 21127782
